data_4071716
loop_
_publ_author_name
'Buchalski, Piotr'
'Jadach, Patryk'
'Pietrzykowski, Antoni'
'Suwi\'nska, Kinga'
'Jerzykiewicz, Lucjan'
'Sad\/lo, Jaros\/law'

_publ_section_title
;
 Products of the Reaction of 9-Nickelafluorenyllithium Complexes with
 Water
;
_journal_issue 14
_journal_name_full Organometallics
_journal_page_first 3618
_journal_paper_doi 10.1021/om800329u
_journal_volume 27
_journal_year 2008
_chemical_absolute_configuration ad
_chemical_formula_sum 'C22 H20 Ni'
_chemical_formula_weight 343.09
_chemical_name_systematic
;
 ?
;
_space_group_IT_number 4
_symmetry_cell_setting monoclinic
_symmetry_space_group_name_Hall 'P 2yb'
_symmetry_space_group_name_H-M 'P 1 21 1'
_atom_sites_solution_hydrogens geom
_atom_sites_solution_primary direct
_atom_sites_solution_secondary difmap
_audit_creation_method SHELXL-97
_cell_angle_alpha 90.00
_cell_angle_beta 103.979(2)
_cell_angle_gamma 90.00
_cell_formula_units_Z 2
_cell_length_a 5.7888(2)
_cell_length_b 13.1587(6)
_cell_length_c 11.1799(5)
_cell_measurement_reflns_used 1946
_cell_measurement_temperature 293(2)
_cell_measurement_theta_max 27.878
_cell_measurement_theta_min 1.018
_cell_volume 826.39(6)
_computing_cell_refinement 'Denzo and Scalepak (Otwinowski & Minor, 1997)'
_computing_data_collection 'Collect data collection software (Nonius B.V., 1998)'
_computing_data_reduction 'Denzo and Scalepak (Otwinowski & Minor, 1997)'
_computing_molecular_graphics 'ORTEP-3 (Johnson & Burnet, 1996)'
_computing_structure_refinement 'SHELXL-97 (Sheldrick, 1997)'
_computing_structure_solution 'SHELXS-97 (Sheldrick, 1990)'
_diffrn_ambient_temperature 293(2)
_diffrn_detector_area_resol_mean
;
1242 (horizontal) x 1152 (vertical) pixels, CCD pixel size is 22.5 x 22.5

which gives at the input a pixel of 110 x 110 \mm (with 2 x 2 binning)
;
_diffrn_measured_fraction_theta_full 0.992
_diffrn_measured_fraction_theta_max 0.992
_diffrn_measurement_device_type KappaCCD
_diffrn_measurement_method
;
75 frames via \f rotation and 22 frames via \o rotation
(rotation angle 2\%) and 2*20 s per frame
;
_diffrn_radiation_monochromator graphite
_diffrn_radiation_source 'fine-focus sealed tube'
_diffrn_radiation_type MoK\a
_diffrn_radiation_wavelength 0.71073
_diffrn_radiation_wavelength_id all
_diffrn_reflns_av_R_equivalents 0.041
_diffrn_reflns_av_sigmaI/netI 0.0398
_diffrn_reflns_limit_h_max 7
_diffrn_reflns_limit_h_min -7
_diffrn_reflns_limit_k_max 17
_diffrn_reflns_limit_k_min -17
_diffrn_reflns_limit_l_max 14
_diffrn_reflns_limit_l_min -14
_diffrn_reflns_number 3594
_diffrn_reflns_theta_full 27.86
_diffrn_reflns_theta_max 27.86
_diffrn_reflns_theta_min 1.88
_exptl_absorpt_coefficient_mu 1.170
_exptl_absorpt_correction_T_max 0.7997
_exptl_absorpt_correction_T_min 0.6210
_exptl_absorpt_correction_type none
_exptl_crystal_colour colourless
_exptl_crystal_density_diffrn 1.379
_exptl_crystal_density_method 'not measured'
_exptl_crystal_description block
_exptl_crystal_F_000 360
_exptl_crystal_size_max 0.45
_exptl_crystal_size_mid 0.25
_exptl_crystal_size_min 0.20
_refine_diff_density_max 0.411
_refine_diff_density_min -0.497
_refine_diff_density_rms 0.055
_refine_ls_abs_structure_details 'Flack H D (1983), Acta Cryst. A39, 876-881'
_refine_ls_abs_structure_Flack 0.10(2)
_refine_ls_extinction_coef 0.009(3)
_refine_ls_extinction_expression Fc^*^=kFc[1+0.001xFc^2^\l^3^/sin(2\q)]^-1/4^
_refine_ls_extinction_method SHELXL
_refine_ls_goodness_of_fit_ref 1.051
_refine_ls_hydrogen_treatment riding
_refine_ls_matrix_type full
_refine_ls_number_parameters 208
_refine_ls_number_reflns 2037
_refine_ls_number_restraints 0
_refine_ls_restrained_S_all 1.051
_refine_ls_R_factor_all 0.0485
_refine_ls_R_factor_gt 0.0373
_refine_ls_shift/su_max 0.000
_refine_ls_shift/su_mean 0.000
_refine_ls_structure_factor_coef Fsqd
_refine_ls_weighting_details 'calc w=1/[\s^2^(Fo^2^)+(0.0362P)^2^+0.4535P] where P=(Fo^2^+2Fc^2^)/3'
_refine_ls_weighting_scheme calc
_refine_ls_wR_factor_gt 0.0848
_refine_ls_wR_factor_ref 0.0892
_reflns_number_gt 1791
_reflns_number_total 2037
_reflns_threshold_expression >2\s(I)
_cod_data_source_file om800329u-file002.cif
_cod_data_source_block compound(2a)
_cod_depositor_comments
;
The following automatic conversions were performed:

'_symmetry_cell_setting' value 'Monoclinic' changed to 'monoclinic'
according to /home/saulius/struct/CIF-dictionaries/cif_core.dic
dictionary named 'cif_core.dic' version 2.4.1 from 2010-06-29.

Automatic conversion script
Id: cif_fix_values 1715 2011-07-08 13:25:40Z adriana 
;
_cod_original_cell_volume 826.44(6)
_cod_original_sg_symbol_H-M 'P 21'
_cod_database_code 4071716

loop_
_symmetry_equiv_pos_as_xyz
'x, y, z'
'-x, y+1/2, -z'

loop_
_atom_site_label
_atom_site_type_symbol
_atom_site_fract_x
_atom_site_fract_y
_atom_site_fract_z
_atom_site_U_iso_or_equiv
_atom_site_adp_type
_atom_site_occupancy
_atom_site_symmetry_multiplicity
_atom_site_calc_flag
_atom_site_refinement_flags
Ni1 Ni 0.66031(8) 0.1490 0.61461(4) 0.04065(17) Uani 1 1 d .
C1 C 0.5430(6) 0.1289(3) 0.3528(3) 0.0370(11) Uani 1 1 d .
H1 H 0.4193 0.1064 0.2815 0.044 Uiso 1 1 calc R
C2 C 0.4153(7) 0.1649(5) 0.4479(4) 0.0446(12) Uani 1 1 d .
H2 H 0.3652 0.2314 0.4550 0.054 Uiso 1 1 calc R
C3 C 0.3827(7) 0.0839(4) 0.5244(4) 0.0433(10) Uani 1 1 d .
H3 H 0.2599 0.0755 0.5640 0.052 Uiso 1 1 calc R
C4 C 0.5779(8) 0.0177(4) 0.5281(4) 0.0436(10) Uani 1 1 d .
H4 H 0.6403 -0.0277 0.5914 0.052 Uiso 1 1 calc R
C5 C 0.6699(8) 0.0324(4) 0.4127(5) 0.0469(11) Uani 1 1 d .
H5A H 0.6297 -0.0255 0.3578 0.056 Uiso 1 1 calc R
H5B H 0.8412 0.0414 0.4337 0.056 Uiso 1 1 calc R
C6 C 0.6971(6) 0.2017(3) 0.3045(3) 0.0318(8) Uani 1 1 d .
C7 C 0.7594(8) 0.2963(3) 0.3604(4) 0.0401(9) Uani 1 1 d .
H7 H 0.6950 0.3162 0.4253 0.048 Uiso 1 1 calc R
C8 C 0.9141(8) 0.3605(3) 0.3213(4) 0.0436(10) Uani 1 1 d .
H8 H 0.9532 0.4227 0.3603 0.052 Uiso 1 1 calc R
C9 C 1.0120(8) 0.3335(4) 0.2244(4) 0.0430(10) Uani 1 1 d .
H9 H 1.1201 0.3762 0.1999 0.052 Uiso 1 1 calc R
C10 C 0.9465(7) 0.2422(3) 0.1646(4) 0.0375(9) Uani 1 1 d .
H10 H 1.0082 0.2247 0.0980 0.045 Uiso 1 1 calc R
C11 C 0.7894(6) 0.1755(3) 0.2023(3) 0.0307(8) Uani 1 1 d .
C12 C 0.7219(7) 0.0798(3) 0.1325(3) 0.0311(8) Uani 1 1 d .
C13 C 0.8809(8) 0.0012(4) 0.1362(4) 0.0407(9) Uani 1 1 d .
H13 H 1.0352 0.0073 0.1848 0.049 Uiso 1 1 calc R
C14 C 0.8132(9) -0.0873(4) 0.0680(5) 0.0523(11) Uani 1 1 d .
H14 H 0.9222 -0.1399 0.0719 0.063 Uiso 1 1 calc R
C15 C 0.5872(9) -0.0972(4) -0.0046(4) 0.0496(11) Uani 1 1 d .
H15 H 0.5430 -0.1557 -0.0510 0.059 Uiso 1 1 calc R
C16 C 0.4252(9) -0.0194(4) -0.0082(4) 0.0529(12) Uani 1 1 d .
H16 H 0.2703 -0.0265 -0.0558 0.063 Uiso 1 1 calc R
C17 C 0.4910(8) 0.0683(4) 0.0577(4) 0.0442(10) Uani 1 1 d .
H17 H 0.3813 0.1207 0.0527 0.053 Uiso 1 1 calc R
C18 C 0.7638(11) 0.2925(5) 0.6928(6) 0.0663(16) Uani 1 1 d .
H18 H 0.7036 0.3524 0.6532 0.080 Uiso 1 1 calc R
C19 C 0.9656(9) 0.2412(4) 0.6783(4) 0.0519(12) Uani 1 1 d .
H19 H 1.0679 0.2619 0.6305 0.062 Uiso 1 1 calc R
C20 C 0.9856(8) 0.1532(7) 0.7487(4) 0.0558(11) Uani 1 1 d .
H20 H 1.1015 0.1034 0.7536 0.067 Uiso 1 1 calc R
C21 C 0.8033(9) 0.1516(8) 0.8111(4) 0.0677(14) Uani 1 1 d .
H21 H 0.7787 0.1014 0.8653 0.081 Uiso 1 1 calc R
C22 C 0.6656(10) 0.2381(7) 0.7780(6) 0.078(2) Uani 1 1 d .
H22 H 0.5334 0.2569 0.8064 0.093 Uiso 1 1 calc R

loop_
_atom_site_aniso_label
_atom_site_aniso_U_11
_atom_site_aniso_U_22
_atom_site_aniso_U_33
_atom_site_aniso_U_23
_atom_site_aniso_U_13
_atom_site_aniso_U_12
Ni1 0.0418(3) 0.0506(3) 0.0310(2) -0.0054(3) 0.01176(16) -0.0073(3)
C1 0.0330(17) 0.049(3) 0.0284(16) -0.0057(16) 0.0068(13) -0.0097(16)
C2 0.0416(19) 0.055(4) 0.0387(18) 0.000(2) 0.0126(15) 0.006(2)
C3 0.036(2) 0.062(3) 0.036(2) -0.004(2) 0.0156(16) -0.0132(19)
C4 0.048(2) 0.040(2) 0.043(2) 0.0014(19) 0.0109(18) -0.0083(19)
C5 0.045(2) 0.040(3) 0.061(3) 0.004(2) 0.023(2) -0.0035(19)
C6 0.0324(18) 0.036(2) 0.0259(16) 0.0022(15) 0.0046(13) 0.0027(15)
C7 0.044(2) 0.037(2) 0.039(2) -0.0026(18) 0.0109(17) 0.0053(17)
C8 0.056(3) 0.029(2) 0.044(2) 0.0000(18) 0.0078(19) -0.0013(17)
C9 0.048(2) 0.038(2) 0.043(2) 0.0073(19) 0.0114(18) -0.0063(19)
C10 0.044(2) 0.039(2) 0.0305(19) 0.0050(17) 0.0116(16) 0.0015(18)
C11 0.0327(17) 0.032(2) 0.0262(16) 0.0020(14) 0.0050(12) 0.0039(13)
C12 0.0335(18) 0.036(2) 0.0252(17) -0.0008(15) 0.0101(13) -0.0028(15)
C13 0.041(2) 0.040(2) 0.040(2) -0.0063(19) 0.0082(17) 0.0025(18)
C14 0.065(3) 0.043(3) 0.049(3) -0.005(2) 0.014(2) 0.010(2)
C15 0.068(3) 0.042(3) 0.039(2) -0.0100(19) 0.016(2) -0.012(2)
C16 0.048(3) 0.068(3) 0.040(2) -0.012(2) 0.004(2) -0.013(2)
C17 0.036(2) 0.055(3) 0.040(2) -0.008(2) 0.0056(17) 0.0020(19)
C18 0.063(3) 0.060(3) 0.063(3) -0.019(3) -0.009(3) 0.008(3)
C19 0.052(3) 0.058(3) 0.044(2) -0.003(2) 0.0061(19) -0.010(2)
C20 0.056(2) 0.067(3) 0.0397(19) -0.005(4) 0.0033(16) 0.008(4)
C21 0.079(3) 0.095(4) 0.0289(18) 0.000(4) 0.0140(19) -0.023(5)
C22 0.051(3) 0.127(6) 0.059(3) -0.052(4) 0.021(2) -0.004(3)

loop_
_atom_type_symbol
_atom_type_description
_atom_type_scat_dispersion_real
_atom_type_scat_dispersion_imag
_atom_type_scat_source
C C 0.0033 0.0016 'International Tables Vol C Tables 4.2.6.8 and 6.1.1.4'
H H 0.0000 0.0000 'International Tables Vol C Tables 4.2.6.8 and 6.1.1.4'
Ni Ni 0.3393 1.1124 'International Tables Vol C Tables 4.2.6.8 and 6.1.1.4'

loop_
_geom_angle_atom_site_label_1
_geom_angle_atom_site_label_2
_geom_angle_atom_site_label_3
_geom_angle
C3 Ni1 C4 43.0(2)
C3 Ni1 C2 41.5(2)
C4 Ni1 C2 67.4(2)
C3 Ni1 C20 153.3(3)
C4 Ni1 C20 116.0(3)
C2 Ni1 C20 160.49(19)
C3 Ni1 C18 138.6(2)
C4 Ni1 C18 174.4(2)
C2 Ni1 C18 110.4(2)
C20 Ni1 C18 64.2(3)
C3 Ni1 C19 166.93(19)
C4 Ni1 C19 138.2(2)
C2 Ni1 C19 125.5(2)
C20 Ni1 C19 38.4(3)
C18 Ni1 C19 38.5(2)
C3 Ni1 C21 128.4(2)
C4 Ni1 C21 120.0(3)
C2 Ni1 C21 158.7(2)
C20 Ni1 C21 38.33(18)
C18 Ni1 C21 64.0(3)
C19 Ni1 C21 64.2(2)
C3 Ni1 C22 122.3(2)
C4 Ni1 C22 146.8(3)
C2 Ni1 C22 125.0(2)
C20 Ni1 C22 63.7(2)
C18 Ni1 C22 38.7(3)
C19 Ni1 C22 64.3(2)
C21 Ni1 C22 37.5(3)
C6 C1 C2 119.3(4)
C6 C1 C5 115.0(3)
C2 C1 C5 102.5(4)
C6 C1 H1 106.4
C2 C1 H1 106.4
C5 C1 H1 106.4
C3 C2 C1 110.5(5)
C3 C2 Ni1 62.5(2)
C1 C2 Ni1 104.9(3)
C3 C2 H2 124.8
C1 C2 H2 124.8
Ni1 C2 H2 100.3
C2 C3 C4 105.1(4)
C2 C3 Ni1 76.0(3)
C4 C3 Ni1 72.1(2)
C2 C3 H3 127.5
C4 C3 H3 127.5
Ni1 C3 H3 116.8
C3 C4 C5 109.7(4)
C3 C4 Ni1 64.9(3)
C5 C4 Ni1 102.2(3)
C3 C4 H4 125.2
C5 C4 H4 125.2
Ni1 C4 H4 100.7
C4 C5 C1 104.2(4)
C4 C5 H5A 110.9
C1 C5 H5A 110.9
C4 C5 H5B 110.9
C1 C5 H5B 110.9
H5A C5 H5B 108.9
C7 C6 C11 118.0(4)
C7 C6 C1 121.3(4)
C11 C6 C1 120.7(3)
C8 C7 C6 121.4(4)
C8 C7 H7 119.3
C6 C7 H7 119.3
C7 C8 C9 120.8(4)
C7 C8 H8 119.6
C9 C8 H8 119.6
C10 C9 C8 119.0(4)
C10 C9 H9 120.5
C8 C9 H9 120.5
C9 C10 C11 121.5(4)
C9 C10 H10 119.3
C11 C10 H10 119.3
C10 C11 C6 119.3(3)
C10 C11 C12 118.8(3)
C6 C11 C12 121.9(3)
C13 C12 C17 118.1(4)
C13 C12 C11 122.1(3)
C17 C12 C11 119.8(4)
C12 C13 C14 120.8(4)
C12 C13 H13 119.6
C14 C13 H13 119.6
C15 C14 C13 120.3(4)
C15 C14 H14 119.8
C13 C14 H14 119.8
C14 C15 C16 119.5(4)
C14 C15 H15 120.3
C16 C15 H15 120.3
C17 C16 C15 120.5(4)
C17 C16 H16 119.7
C15 C16 H16 119.7
C16 C17 C12 120.8(4)
C16 C17 H17 119.6
C12 C17 H17 119.6
C19 C18 C22 108.5(6)
C19 C18 Ni1 71.3(3)
C22 C18 Ni1 72.9(4)
C19 C18 H18 125.7
C22 C18 H18 125.7
Ni1 C18 H18 121.7
C20 C19 C18 107.2(5)
C20 C19 Ni1 70.3(3)
C18 C19 Ni1 70.2(3)
C20 C19 H19 126.4
C18 C19 H19 126.4
Ni1 C19 H19 124.7
C19 C20 C21 109.0(6)
C19 C20 Ni1 71.4(3)
C21 C20 Ni1 72.7(2)
C19 C20 H20 125.5
C21 C20 H20 125.5
Ni1 C20 H20 122.1
C22 C21 C20 108.0(7)
C22 C21 Ni1 71.7(3)
C20 C21 Ni1 69.0(2)
C22 C21 H21 126.0
C20 C21 H21 126.0
Ni1 C21 H21 124.9
C21 C22 C18 107.2(5)
C21 C22 Ni1 70.8(3)
C18 C22 Ni1 68.4(3)
C21 C22 H22 126.4
C18 C22 H22 126.4
Ni1 C22 H22 126.0

loop_
_geom_bond_atom_site_label_1
_geom_bond_atom_site_label_2
_geom_bond_distance
Ni1 C3 1.884(4)
Ni1 C4 1.981(5)
Ni1 C2 2.062(4)
Ni1 C20 2.105(4)
Ni1 C18 2.106(6)
Ni1 C19 2.120(5)
Ni1 C21 2.153(4)
Ni1 C22 2.165(5)
C1 C6 1.496(6)
C1 C2 1.511(5)
C1 C5 1.537(6)
C1 H1 0.9800
C2 C3 1.408(7)
C2 H2 0.9300
C3 C4 1.419(7)
C3 H3 0.9300
C4 C5 1.522(6)
C4 H4 0.9300
C5 H5A 0.9700
C5 H5B 0.9700
C6 C7 1.401(6)
C6 C11 1.416(5)
C7 C8 1.377(7)
C7 H7 0.9300
C8 C9 1.385(7)
C8 H8 0.9300
C9 C10 1.383(6)
C9 H9 0.9300
C10 C11 1.399(6)
C10 H10 0.9300
C11 C12 1.483(5)
C12 C13 1.378(6)
C12 C17 1.403(5)
C13 C14 1.396(7)
C13 H13 0.9300
C14 C15 1.369(7)
C14 H14 0.9300
C15 C16 1.382(8)
C15 H15 0.9300
C16 C17 1.373(7)
C16 H16 0.9300
C17 H17 0.9300
C18 C19 1.392(8)
C18 C22 1.415(10)
C18 H18 0.9300
C19 C20 1.389(9)
C19 H19 0.9300
C20 C21 1.399(6)
C20 H20 0.9300
C21 C22 1.388(12)
C21 H21 0.9300
C22 H22 0.9300

loop_
_geom_torsion_atom_site_label_1
_geom_torsion_atom_site_label_2
_geom_torsion_atom_site_label_3
_geom_torsion_atom_site_label_4
_geom_torsion
C6 C1 C2 C3 -150.6(4)
C5 C1 C2 C3 -22.3(4)
C6 C1 C2 Ni1 -84.9(4)
C5 C1 C2 Ni1 43.4(4)
C4 Ni1 C2 C3 43.5(3)
C20 Ni1 C2 C3 147.9(8)
C18 Ni1 C2 C3 -142.0(3)
C19 Ni1 C2 C3 177.6(3)
C21 Ni1 C2 C3 -71.5(10)
C22 Ni1 C2 C3 -101.1(4)
C3 Ni1 C2 C1 -105.6(5)
C4 Ni1 C2 C1 -62.1(3)
C20 Ni1 C2 C1 42.3(11)
C18 Ni1 C2 C1 112.4(4)
C19 Ni1 C2 C1 72.0(4)
C21 Ni1 C2 C1 -177.1(8)
C22 Ni1 C2 C1 153.3(4)
C1 C2 C3 C4 29.8(5)
Ni1 C2 C3 C4 -66.8(3)
C1 C2 C3 Ni1 96.6(3)
C4 Ni1 C3 C2 -111.2(4)
C20 Ni1 C3 C2 -156.8(4)
C18 Ni1 C3 C2 60.9(4)
C19 Ni1 C3 C2 -8.7(11)
C21 Ni1 C3 C2 153.9(4)
C22 Ni1 C3 C2 108.1(4)
C2 Ni1 C3 C4 111.2(4)
C20 Ni1 C3 C4 -45.6(5)
C18 Ni1 C3 C4 172.1(4)
C19 Ni1 C3 C4 102.5(10)
C21 Ni1 C3 C4 -94.9(4)
C22 Ni1 C3 C4 -140.8(4)
C2 C3 C4 C5 -25.0(5)
Ni1 C3 C4 C5 -94.6(3)
C2 C3 C4 Ni1 69.5(3)
C2 Ni1 C4 C3 -42.0(2)
C20 Ni1 C4 C3 159.1(3)
C18 Ni1 C4 C3 -110(2)
C19 Ni1 C4 C3 -160.6(3)
C21 Ni1 C4 C3 115.6(3)
C22 Ni1 C4 C3 77.9(5)
C3 Ni1 C4 C5 106.2(4)
C2 Ni1 C4 C5 64.2(3)
C20 Ni1 C4 C5 -94.7(3)
C18 Ni1 C4 C5 -3(2)
C19 Ni1 C4 C5 -54.4(4)
C21 Ni1 C4 C5 -138.1(3)
C22 Ni1 C4 C5 -175.9(4)
C3 C4 C5 C1 11.2(5)
Ni1 C4 C5 C1 -56.2(4)
C6 C1 C5 C4 137.2(4)
C2 C1 C5 C4 6.2(4)
C2 C1 C6 C7 11.4(5)
C5 C1 C6 C7 -110.9(4)
C2 C1 C6 C11 -170.2(3)
C5 C1 C6 C11 67.5(4)
C11 C6 C7 C8 -2.8(6)
C1 C6 C7 C8 175.6(4)
C6 C7 C8 C9 0.4(7)
C7 C8 C9 C10 2.0(7)
C8 C9 C10 C11 -1.9(6)
C9 C10 C11 C6 -0.6(6)
C9 C10 C11 C12 178.6(4)
C7 C6 C11 C10 2.9(5)
C1 C6 C11 C10 -175.5(3)
C7 C6 C11 C12 -176.3(3)
C1 C6 C11 C12 5.3(5)
C10 C11 C12 C13 69.9(5)
C6 C11 C12 C13 -110.9(4)
C10 C11 C12 C17 -108.7(4)
C6 C11 C12 C17 70.5(5)
C17 C12 C13 C14 -0.4(6)
C11 C12 C13 C14 -179.0(4)
C12 C13 C14 C15 0.4(7)
C13 C14 C15 C16 -1.1(7)
C14 C15 C16 C17 1.7(8)
C15 C16 C17 C12 -1.6(8)
C13 C12 C17 C16 1.0(7)
C11 C12 C17 C16 179.6(4)
C3 Ni1 C18 C19 -160.1(3)
C4 Ni1 C18 C19 -56(2)
C2 Ni1 C18 C19 -121.9(3)
C20 Ni1 C18 C19 37.7(3)
C21 Ni1 C18 C19 80.5(3)
C22 Ni1 C18 C19 117.1(5)
C3 Ni1 C18 C22 82.9(4)
C4 Ni1 C18 C22 -173(2)
C2 Ni1 C18 C22 121.0(4)
C20 Ni1 C18 C22 -79.4(4)
C19 Ni1 C18 C22 -117.1(5)
C21 Ni1 C18 C22 -36.6(3)
C22 C18 C19 C20 3.0(6)
Ni1 C18 C19 C20 -60.8(4)
C22 C18 C19 Ni1 63.8(4)
C3 Ni1 C19 C20 -157.5(9)
C4 Ni1 C19 C20 -69.4(4)
C2 Ni1 C19 C20 -164.6(3)
C18 Ni1 C19 C20 117.6(5)
C21 Ni1 C19 C20 37.6(4)
C22 Ni1 C19 C20 79.4(4)
C3 Ni1 C19 C18 84.9(10)
C4 Ni1 C19 C18 173.0(4)
C2 Ni1 C19 C18 77.9(4)
C20 Ni1 C19 C18 -117.6(5)
C21 Ni1 C19 C18 -80.0(4)
C22 Ni1 C19 C18 -38.1(4)
C18 C19 C20 C21 -2.5(6)
Ni1 C19 C20 C21 -63.4(4)
C18 C19 C20 Ni1 60.8(4)
C3 Ni1 C20 C19 168.9(4)
C4 Ni1 C20 C19 136.1(3)
C2 Ni1 C20 C19 40.5(10)
C18 Ni1 C20 C19 -37.8(4)
C21 Ni1 C20 C19 -117.7(7)
C22 Ni1 C20 C19 -81.0(4)
C3 Ni1 C20 C21 -73.4(7)
C4 Ni1 C20 C21 -106.2(5)
C2 Ni1 C20 C21 158.2(8)
C18 Ni1 C20 C21 79.9(6)
C19 Ni1 C20 C21 117.7(7)
C22 Ni1 C20 C21 36.7(5)
C19 C20 C21 C22 1.1(6)
Ni1 C20 C21 C22 -61.5(4)
C19 C20 C21 Ni1 62.5(4)
C3 Ni1 C21 C22 -95.0(5)
C4 Ni1 C21 C22 -146.7(4)
C2 Ni1 C21 C22 -41.6(11)
C20 Ni1 C21 C22 118.4(7)
C18 Ni1 C21 C22 37.7(4)
C19 Ni1 C21 C22 80.7(4)
C3 Ni1 C21 C20 146.7(5)
C4 Ni1 C21 C20 95.0(5)
C2 Ni1 C21 C20 -160.0(7)
C18 Ni1 C21 C20 -80.6(5)
C19 Ni1 C21 C20 -37.6(5)
C22 Ni1 C21 C20 -118.4(7)
C20 C21 C22 C18 0.8(7)
Ni1 C21 C22 C18 -59.0(4)
C20 C21 C22 Ni1 59.7(4)
C19 C18 C22 C21 -2.4(6)
Ni1 C18 C22 C21 60.5(4)
C19 C18 C22 Ni1 -62.8(4)
C3 Ni1 C22 C21 112.6(4)
C4 Ni1 C22 C21 60.5(5)
C2 Ni1 C22 C21 162.9(4)
C20 Ni1 C22 C21 -37.5(4)
C18 Ni1 C22 C21 -118.4(5)
C19 Ni1 C22 C21 -80.4(4)
C3 Ni1 C22 C18 -129.1(3)
C4 Ni1 C22 C18 178.8(4)
C2 Ni1 C22 C18 -78.8(4)
C20 Ni1 C22 C18 80.9(4)
C19 Ni1 C22 C18 38.0(3)
C21 Ni1 C22 C18 118.4(5)
